data_1520495
loop_
_publ_author_name
'Jurss, Jonah W.'
'Khnayzer, Rony S.'
'Panetier, Julien A.'
'El Roz, Karim A.'
'Nichols, Eva M.'
'Head-Gordon, Martin'
'Long, Jeffrey R.'
'Castellano, Felix N.'
'Chang, Christopher J.'

_publ_section_title
;
 Bioinspired design of redox-active ligands for multielectron catalysis:
 effects of positioning pyrazine reservoirs on cobalt for electro- and
 photocatalytic generation of hydrogen from water
;
_journal_issue 8
_journal_name_full 'Chem. Sci.'
_journal_page_first 4954
_journal_paper_doi 10.1039/C5SC01414J
_journal_volume 6
_journal_year 2015
_chemical_formula_sum 'C36 H42 Co F6 N6 O11 S2'
_chemical_formula_weight 971.81
_chemical_name_common jwj273
_chemical_name_systematic
;
 ?
;
_space_group_IT_number 14
_symmetry_cell_setting monoclinic
_symmetry_space_group_name_Hall '-P 2yn'
_symmetry_space_group_name_H-M 'P 1 21/n 1'
_atom_sites_solution_hydrogens geom
_atom_sites_solution_primary direct
_atom_sites_solution_secondary difmap
_audit_creation_method SHELXL-97
_audit_update_record
;
2015-04-18 deposited with the CCDC.
2015-06-09 downloaded from the CCDC.
;
_cell_angle_alpha 90.00
_cell_angle_beta 91.0470(10)
_cell_angle_gamma 90.00
_cell_formula_units_Z 4
_cell_length_a 12.4657(11)
_cell_length_b 15.6171(14)
_cell_length_c 21.3160(19)
_cell_measurement_reflns_used 9826
_cell_measurement_temperature 100(2)
_cell_measurement_theta_max 25.34
_cell_measurement_theta_min 2.31
_cell_volume 4149.1(6)
_computing_cell_refinement 'Bruker SAINT'
_computing_data_collection 'Bruker APEX2'
_computing_data_reduction 'Bruker SAINT'
_computing_molecular_graphics ORTEP-32
_computing_publication_material WinGX
_computing_structure_refinement SHELXL-97
_computing_structure_solution SIR-97
_diffrn_ambient_temperature 100(2)
_diffrn_detector_area_resol_mean 8.366
_diffrn_measured_fraction_theta_full 1.000
_diffrn_measured_fraction_theta_max 0.999
_diffrn_measurement_device_type 'Bruker APEX-I CCD'
_diffrn_measurement_method 'phi and omega scans'
_diffrn_radiation_monochromator graphite
_diffrn_radiation_source 'fine-focus sealed tube'
_diffrn_radiation_type MoK\a
_diffrn_radiation_wavelength 0.71073
_diffrn_reflns_av_R_equivalents 0.0275
_diffrn_reflns_av_sigmaI/netI 0.0115
_diffrn_reflns_limit_h_max 15
_diffrn_reflns_limit_h_min -14
_diffrn_reflns_limit_k_max 18
_diffrn_reflns_limit_k_min -18
_diffrn_reflns_limit_l_max 25
_diffrn_reflns_limit_l_min -25
_diffrn_reflns_number 91857
_diffrn_reflns_theta_full 25.00
_diffrn_reflns_theta_max 25.35
_diffrn_reflns_theta_min 1.62
_exptl_absorpt_coefficient_mu 0.607
_exptl_absorpt_correction_T_max 0.9144
_exptl_absorpt_correction_T_min 0.8780
_exptl_absorpt_correction_type multi-scan
_exptl_absorpt_process_details SADABS
_exptl_crystal_colour yellow
_exptl_crystal_density_diffrn 1.556
_exptl_crystal_density_method 'not measured'
_exptl_crystal_description plates
_exptl_crystal_F_000 2004
_exptl_crystal_size_max 0.22
_exptl_crystal_size_mid 0.18
_exptl_crystal_size_min 0.15
_refine_diff_density_max 0.472
_refine_diff_density_min -0.505
_refine_diff_density_rms 0.048
_refine_ls_extinction_method none
_refine_ls_goodness_of_fit_ref 1.033
_refine_ls_hydrogen_treatment mixed
_refine_ls_matrix_type full
_refine_ls_number_parameters 638
_refine_ls_number_reflns 7577
_refine_ls_number_restraints 4
_refine_ls_restrained_S_all 1.033
_refine_ls_R_factor_all 0.0307
_refine_ls_R_factor_gt 0.0288
_refine_ls_shift/su_max 0.001
_refine_ls_shift/su_mean 0.000
_refine_ls_structure_factor_coef Fsqd
_refine_ls_weighting_details 'calc w=1/[\s^2^(Fo^2^)+(0.0322P)^2^+3.8811P] where P=(Fo^2^+2Fc^2^)/3'
_refine_ls_weighting_scheme calc
_refine_ls_wR_factor_gt 0.0723
_refine_ls_wR_factor_ref 0.0737
_reflns_number_gt 7135
_reflns_number_total 7577
_reflns_threshold_expression >2sigma(I)
_cod_data_source_file c5sc01414j2.cif
_cod_data_source_block shelxl
_cod_depositor_comments
;
The following automatic conversions were performed:

'_symmetry_cell_setting' value 'Monoclinic' changed to 'monoclinic'
according to
/usr/data/users/saulius/crontab/automatic-downloads/rss-feeds/RSC/lib/dictionaries/cif_core.dic
dictionary named 'cif_core.dic' version 2.4.2 from 2011-04-26.

Automatic conversion script
Id: cif_fix_values 3271 2015-04-21 07:52:19Z andrius 

 Adding full bibliography for 1520493--1520498.cif.
;
_cod_original_sg_symbol_H-M P2(1)/n
_cod_database_code 1520495

loop_
_symmetry_equiv_pos_as_xyz
'x, y, z'
'-x+1/2, y+1/2, -z+1/2'
'-x, -y, -z'
'x-1/2, -y-1/2, z-1/2'

loop_
_atom_site_label
_atom_site_type_symbol
_atom_site_fract_x
_atom_site_fract_y
_atom_site_fract_z
_atom_site_U_iso_or_equiv
_atom_site_adp_type
_atom_site_occupancy
_atom_site_symmetry_multiplicity
_atom_site_calc_flag
_atom_site_refinement_flags
_atom_site_disorder_assembly
_atom_site_disorder_group
H1A H 0.5231(18) 0.0534(12) 0.2358(11) 0.039(6) Uiso 1 1 d D . .
H1B H 0.5109(18) 0.1399(13) 0.2329(12) 0.046(7) Uiso 1 1 d D . .
H10A H 0.4041(18) 0.2389(14) 0.2764(8) 0.034(6) Uiso 1 1 d D . .
H10B H 0.341(2) 0.187(3) 0.238(2) 0.147(19) Uiso 1 1 d D . .
H11A H 0.3593 0.3630 0.3343 -0.0361(18) Uiso 1 1 d . . .
H11B H 0.3214 0.2761 0.3753 0.154(19) Uiso 1 1 d . . .
C4 C 0.59435(13) -0.13062(11) 0.04837(7) 0.0182(3) Uani 1 1 d . . .
H015 H 0.6371 -0.1744 0.0306 0.022 Uiso 1 1 calc R . .
C5 C 0.64299(12) -0.05979(10) 0.07635(7) 0.0140(3) Uani 1 1 d . . .
C15 C 0.86881(13) 0.18664(11) 0.00667(8) 0.0201(3) Uani 1 1 d . . .
H020 H 0.8940 0.2403 -0.0081 0.024 Uiso 1 1 calc R . .
C24 C 0.64747(13) 0.27774(10) 0.08589(7) 0.0159(3) Uani 1 1 d . . .
C13 C 0.79983(12) 0.03651(10) 0.05229(7) 0.0142(3) Uani 1 1 d . . .
C12 C 0.77906(13) -0.00441(10) 0.25136(8) 0.0192(3) Uani 1 1 d . . .
H023 H 0.7406 0.0305 0.2797 0.023 Uiso 1 1 calc R . .
C1 C 0.47602(13) -0.00491(11) 0.10041(8) 0.0196(3) Uani 1 1 d . . .
H024 H 0.4345 0.0390 0.1189 0.023 Uiso 1 1 calc R . .
C28 C 0.47835(13) 0.22248(11) 0.10331(8) 0.0196(3) Uani 1 1 d . . .
H025 H 0.4348 0.1779 0.1193 0.024 Uiso 1 1 calc R . .
C2 C 0.42287(13) -0.07332(11) 0.07301(8) 0.0210(3) Uani 1 1 d . . .
H026 H 0.3467 -0.0763 0.0724 0.025 Uiso 1 1 calc R . .
C7 C 0.81919(13) -0.12322(11) 0.04381(8) 0.0197(3) Uani 1 1 d . . .
H02A H 0.7920 -0.1232 0.0004 0.029 Uiso 1 1 calc R . .
H02B H 0.8020 -0.1780 0.0636 0.029 Uiso 1 1 calc R . .
H02C H 0.8972 -0.1152 0.0442 0.029 Uiso 1 1 calc R . .
C21 C 0.79740(12) 0.26338(10) 0.16498(7) 0.0147(3) Uani 1 1 d . . .
C18 C 0.82341(13) 0.26228(11) 0.29354(8) 0.0200(3) Uani 1 1 d . . .
H030 H 0.8297 0.2613 0.3380 0.024 Uiso 1 1 calc R . .
C8 C 0.80422(12) -0.05262(10) 0.14999(7) 0.0156(3) Uani 1 1 d . . .
C22 C 0.77057(12) 0.26737(10) 0.09377(7) 0.0154(3) Uani 1 1 d . . .
C16 C 0.80462(12) 0.18501(10) 0.05987(7) 0.0146(3) Uani 1 1 d . . .
C10 C 0.91408(15) -0.10824(11) 0.23428(9) 0.0262(4) Uani 1 1 d . . .
H034 H 0.9709 -0.1439 0.2491 0.031 Uiso 1 1 calc R . .
C17 C 0.75717(13) 0.20529(10) 0.26196(7) 0.0182(3) Uani 1 1 d . . .
H035 H 0.7179 0.1650 0.2858 0.022 Uiso 1 1 calc R . .
C3 C 0.48346(14) -0.13731(11) 0.04649(8) 0.0209(3) Uani 1 1 d . . .
H036 H 0.4496 -0.1853 0.0272 0.025 Uiso 1 1 calc R . .
C14 C 0.86145(13) 0.04154(11) -0.00134(8) 0.0186(3) Uani 1 1 d . . .
H038 H 0.8796 -0.0098 -0.0225 0.022 Uiso 1 1 calc R . .
C6 C 0.76641(12) -0.04980(10) 0.08031(7) 0.0152(3) Uani 1 1 d . . .
C11 C 0.85870(14) -0.05736(11) 0.27525(8) 0.0237(4) Uani 1 1 d . . .
H040 H 0.8748 -0.0586 0.3190 0.028 Uiso 1 1 calc R . .
C23 C 0.82795(14) 0.34453(10) 0.06447(8) 0.0199(3) Uani 1 1 d . . .
H04A H 0.9058 0.3371 0.0690 0.030 Uiso 1 1 calc R . .
H04B H 0.8063 0.3971 0.0859 0.030 Uiso 1 1 calc R . .
H04C H 0.8083 0.3485 0.0198 0.030 Uiso 1 1 calc R . .
C27 C 0.42838(14) 0.29295(12) 0.07657(8) 0.0231(4) Uani 1 1 d . . .
H042 H 0.3523 0.2966 0.0741 0.028 Uiso 1 1 calc R . .
C29 C 0.61944(15) 0.13546(12) 0.47370(9) 0.0281(4) Uani 1 1 d . . .
C26 C 0.49149(15) 0.35764(11) 0.05358(8) 0.0246(4) Uani 1 1 d . . .
H044 H 0.4595 0.4066 0.0345 0.030 Uiso 1 1 calc R . .
C32 C 0.37664(15) -0.04010(12) 0.30306(9) 0.0287(4) Uani 1 1 d . . .
C25 C 0.60227(14) 0.35058(11) 0.05852(8) 0.0205(3) Uani 1 1 d . . .
H046 H 0.6469 0.3950 0.0434 0.025 Uiso 1 1 calc R . .
C19 C 0.88023(13) 0.32058(11) 0.25872(8) 0.0204(3) Uani 1 1 d . . .
H048 H 0.9283 0.3595 0.2788 0.025 Uiso 1 1 calc R . .
C20 C 0.86639(13) 0.32171(10) 0.19394(8) 0.0178(3) Uani 1 1 d . . .
H050 H 0.9040 0.3623 0.1695 0.021 Uiso 1 1 calc R . .
C9 C 0.88571(14) -0.10675(11) 0.17082(8) 0.0220(4) Uani 1 1 d . . .
H051 H 0.9218 -0.1425 0.1420 0.026 Uiso 1 1 calc R . .
C33 C 0.28575(19) -0.10172(15) 0.30921(12) 0.0462(6) Uani 1 1 d . . .
H05A H 0.2197 -0.0701 0.3179 0.069 Uiso 1 1 calc R . .
H05B H 0.3014 -0.1415 0.3438 0.069 Uiso 1 1 calc R . .
H05C H 0.2766 -0.1340 0.2700 0.069 Uiso 1 1 calc R . .
C31 C 0.3958(2) 0.02291(18) 0.35464(11) 0.0518(6) Uani 1 1 d . . .
H05D H 0.4681 0.0469 0.3513 0.078 Uiso 1 1 calc R . .
H05E H 0.3890 -0.0059 0.3952 0.078 Uiso 1 1 calc R . .
H05F H 0.3428 0.0691 0.3513 0.078 Uiso 1 1 calc R . .
N2 N 0.75335(10) 0.00013(8) 0.18992(6) 0.0152(3) Uani 1 1 d . . .
N1 N 0.58332(10) 0.00278(8) 0.10224(6) 0.0155(3) Uani 1 1 d . . .
N3 N 0.77081(10) 0.10913(8) 0.08145(6) 0.0127(3) Uani 1 1 d . . .
N4 N 0.89583(12) 0.11590(10) -0.02401(7) 0.0228(3) Uani 1 1 d . . .
N5 N 0.74547(10) 0.20402(8) 0.19906(6) 0.0151(3) Uani 1 1 d . . .
N6 N 0.58560(10) 0.21381(8) 0.10777(6) 0.0155(3) Uani 1 1 d . . .
O2 O 0.71153(13) 0.05477(9) 0.38508(6) 0.0355(3) Uani 1 1 d . . .
O4 O 0.80628(10) 0.17478(8) 0.43403(6) 0.0267(3) Uani 1 1 d . . .
O3 O 0.78579(11) 0.04098(8) 0.49096(6) 0.0318(3) Uani 1 1 d . . .
O8 O 0.43375(10) -0.04169(8) 0.25728(7) 0.0316(3) Uani 1 1 d . . .
F1 F 0.56732(9) 0.18617(7) 0.43328(7) 0.0432(3) Uani 1 1 d . . .
F2 F 0.63582(11) 0.18086(8) 0.52623(6) 0.0455(3) Uani 1 1 d . . .
F3 F 0.55431(10) 0.07079(8) 0.48757(7) 0.0447(3) Uani 1 1 d . . .
S1 S 0.74576(3) 0.09696(3) 0.442208(19) 0.01906(10) Uani 1 1 d . . .
O9 O 0.27758(13) 0.69456(11) 0.08483(7) 0.0464(4) Uani 1 1 d . . .
C35 C 0.35314(16) 0.67263(14) 0.11786(9) 0.0318(4) Uani 1 1 d . . .
C34 C 0.3930(2) 0.72999(16) 0.16902(11) 0.0494(6) Uani 1 1 d . . .
H07A H 0.3593 0.7864 0.1646 0.074 Uiso 1 1 calc R . .
H07B H 0.4710 0.7360 0.1664 0.074 Uiso 1 1 calc R . .
H07C H 0.3749 0.7053 0.2098 0.074 Uiso 1 1 calc R . .
C36 C 0.4077(2) 0.58865(17) 0.11007(12) 0.0487(6) Uani 1 1 d . . .
H07D H 0.3678 0.5541 0.0792 0.073 Uiso 1 1 calc R . .
H07E H 0.4103 0.5585 0.1504 0.073 Uiso 1 1 calc R . .
H07F H 0.4808 0.5980 0.0955 0.073 Uiso 1 1 calc R . .
Co1 Co 0.657954(16) 0.104369(13) 0.153633(9) 0.01256(6) Uani 1 1 d . . .
O1 O 0.55129(10) 0.09874(8) 0.22461(6) 0.0201(3) Uani 1 1 d D . .
O11 O 0.37255(16) 0.30052(12) 0.34720(8) 0.0564(5) Uani 1 1 d . . .
O10 O 0.40207(13) 0.21431(10) 0.24217(8) 0.0400(4) Uani 1 1 d D . .
C30 C 0.0659(7) 0.1232(6) 0.1590(3) 0.0260(11) Uani 0.838(3) 1 d P A 1
O6 O 0.16156(16) -0.02211(12) 0.16504(11) 0.0505(6) Uani 0.838(3) 1 d P A 1
O5 O 0.22637(14) 0.09303(11) 0.23207(8) 0.0344(5) Uani 0.838(3) 1 d P A 1
O7 O 0.2561(3) 0.09656(18) 0.11923(18) 0.0410(7) Uani 0.838(3) 1 d P A 1
F4 F -0.0051(3) 0.1051(2) 0.20336(17) 0.0460(9) Uani 0.838(3) 1 d P A 1
F5 F 0.0216(2) 0.1023(2) 0.10267(14) 0.0675(11) Uani 0.838(3) 1 d P A 1
F6 F 0.07996(13) 0.20670(10) 0.15934(10) 0.0445(5) Uani 0.838(3) 1 d P A 1
S2 S 0.19213(8) 0.06582(8) 0.17038(5) 0.02348(19) Uani 0.838(3) 1 d P A 1
C30A C 0.058(4) 0.119(4) 0.147(2) 0.0260(11) Uani 0.162(3) 1 d P A 2
F5A F 0.0158(10) 0.0609(9) 0.1192(7) 0.040(3) Uani 0.162(3) 1 d P A 2
F6A F 0.0560(7) 0.1893(6) 0.1168(6) 0.050(3) Uani 0.162(3) 1 d P A 2
S2A S 0.1927(5) 0.0896(4) 0.1768(3) 0.02348(19) Uani 0.162(3) 1 d P A 2
O5A O 0.1763(8) 0.0209(7) 0.2191(5) 0.051(4) Uani 0.162(3) 1 d P A 2
O6A O 0.2352(9) 0.1670(8) 0.2048(6) 0.067(4) Uani 0.162(3) 1 d P A 2
O7A O 0.2426(17) 0.0701(13) 0.1206(12) 0.0410(7) Uani 0.162(3) 1 d P A 2
F4A F -0.0023(15) 0.1272(15) 0.1940(10) 0.065(7) Uani 0.162(3) 1 d P A 2

loop_
_atom_site_aniso_label
_atom_site_aniso_U_11
_atom_site_aniso_U_22
_atom_site_aniso_U_33
_atom_site_aniso_U_23
_atom_site_aniso_U_13
_atom_site_aniso_U_12
C4 0.0223(8) 0.0156(8) 0.0168(8) -0.0005(6) 0.0007(6) -0.0002(6)
C5 0.0166(8) 0.0131(7) 0.0124(7) 0.0020(6) 0.0011(6) 0.0001(6)
C15 0.0213(8) 0.0200(8) 0.0192(8) 0.0003(7) 0.0041(6) -0.0061(7)
C24 0.0192(8) 0.0147(8) 0.0138(7) -0.0038(6) -0.0004(6) 0.0018(6)
C13 0.0109(7) 0.0160(8) 0.0158(7) -0.0014(6) -0.0013(6) 0.0002(6)
C12 0.0239(8) 0.0160(8) 0.0177(8) 0.0008(6) 0.0007(6) -0.0034(7)
C1 0.0153(8) 0.0196(8) 0.0239(8) -0.0008(7) 0.0029(6) 0.0009(6)
C28 0.0170(8) 0.0214(8) 0.0205(8) -0.0045(7) 0.0018(6) 0.0020(6)
C2 0.0147(8) 0.0247(9) 0.0236(8) 0.0014(7) -0.0016(6) -0.0036(7)
C7 0.0193(8) 0.0165(8) 0.0233(8) -0.0037(7) 0.0031(6) 0.0034(6)
C21 0.0143(7) 0.0122(7) 0.0175(8) -0.0005(6) 0.0007(6) 0.0032(6)
C18 0.0234(8) 0.0197(8) 0.0167(8) -0.0027(6) -0.0020(6) 0.0022(7)
C8 0.0145(7) 0.0131(7) 0.0193(8) 0.0005(6) 0.0006(6) -0.0019(6)
C22 0.0167(8) 0.0127(8) 0.0167(8) 0.0007(6) 0.0001(6) -0.0016(6)
C16 0.0135(7) 0.0153(8) 0.0149(7) 0.0003(6) -0.0017(6) -0.0008(6)
C10 0.0228(9) 0.0231(9) 0.0324(10) 0.0051(7) -0.0077(7) 0.0032(7)
C17 0.0207(8) 0.0161(8) 0.0180(8) -0.0001(6) 0.0028(6) 0.0002(6)
C3 0.0248(9) 0.0195(8) 0.0183(8) -0.0010(7) -0.0023(7) -0.0057(7)
C14 0.0176(8) 0.0196(8) 0.0187(8) -0.0053(6) 0.0025(6) -0.0012(6)
C6 0.0152(8) 0.0133(8) 0.0173(8) -0.0015(6) 0.0015(6) 0.0014(6)
C11 0.0273(9) 0.0231(9) 0.0205(8) 0.0047(7) -0.0068(7) -0.0048(7)
C23 0.0232(8) 0.0152(8) 0.0213(8) 0.0029(6) 0.0001(6) -0.0035(6)
C27 0.0175(8) 0.0277(9) 0.0239(9) -0.0070(7) -0.0025(7) 0.0072(7)
C29 0.0271(9) 0.0215(9) 0.0360(10) 0.0011(8) 0.0045(8) -0.0059(7)
C26 0.0297(9) 0.0205(9) 0.0234(9) -0.0026(7) -0.0058(7) 0.0088(7)
C32 0.0254(9) 0.0245(9) 0.0363(10) 0.0115(8) 0.0019(8) 0.0061(7)
C25 0.0260(9) 0.0157(8) 0.0196(8) -0.0012(6) -0.0031(7) 0.0020(7)
C19 0.0192(8) 0.0174(8) 0.0245(9) -0.0047(7) -0.0040(7) 0.0004(6)
C20 0.0165(8) 0.0154(8) 0.0215(8) -0.0003(6) -0.0006(6) 0.0003(6)
C9 0.0195(8) 0.0191(8) 0.0272(9) -0.0013(7) -0.0026(7) 0.0025(7)
C33 0.0408(13) 0.0411(13) 0.0573(15) 0.0094(11) 0.0155(11) -0.0087(10)
C31 0.0617(16) 0.0605(16) 0.0336(12) 0.0008(11) 0.0080(11) -0.0135(13)
N2 0.0155(6) 0.0137(6) 0.0164(6) 0.0011(5) 0.0004(5) -0.0020(5)
N1 0.0147(6) 0.0146(7) 0.0172(7) 0.0001(5) 0.0015(5) 0.0008(5)
N3 0.0109(6) 0.0136(6) 0.0136(6) -0.0002(5) -0.0009(5) 0.0002(5)
N4 0.0239(8) 0.0255(8) 0.0192(7) -0.0038(6) 0.0070(6) -0.0058(6)
N5 0.0157(6) 0.0136(6) 0.0159(6) -0.0011(5) 0.0010(5) 0.0005(5)
N6 0.0155(7) 0.0146(7) 0.0164(6) -0.0034(5) 0.0010(5) 0.0013(5)
O2 0.0579(9) 0.0279(7) 0.0209(6) -0.0075(5) 0.0036(6) -0.0054(7)
O4 0.0275(7) 0.0199(6) 0.0330(7) 0.0024(5) 0.0067(5) -0.0045(5)
O3 0.0369(7) 0.0202(6) 0.0378(8) 0.0053(6) -0.0116(6) -0.0020(6)
O8 0.0279(7) 0.0227(7) 0.0447(8) 0.0040(6) 0.0126(6) 0.0027(5)
F1 0.0288(6) 0.0284(6) 0.0722(9) 0.0067(6) -0.0081(6) 0.0027(5)
F2 0.0536(8) 0.0425(7) 0.0412(7) -0.0188(6) 0.0204(6) -0.0047(6)
F3 0.0360(7) 0.0345(7) 0.0640(8) 0.0042(6) 0.0159(6) -0.0152(5)
S1 0.0245(2) 0.0140(2) 0.0187(2) -0.00109(15) 0.00225(16) -0.00115(16)
O9 0.0493(9) 0.0484(9) 0.0409(9) -0.0075(7) -0.0184(7) 0.0080(8)
C35 0.0298(10) 0.0408(11) 0.0249(9) 0.0064(8) 0.0004(8) -0.0079(9)
C34 0.0600(15) 0.0503(14) 0.0372(12) 0.0083(11) -0.0142(11) -0.0228(12)
C36 0.0456(14) 0.0574(15) 0.0430(13) 0.0075(11) 0.0019(10) 0.0120(11)
Co1 0.01241(11) 0.01148(11) 0.01387(11) -0.00098(8) 0.00235(8) -0.00033(7)
O1 0.0197(6) 0.0165(6) 0.0243(6) -0.0017(5) 0.0083(5) -0.0012(5)
O11 0.0686(12) 0.0559(11) 0.0454(10) -0.0176(8) 0.0170(9) -0.0133(9)
O10 0.0413(9) 0.0375(9) 0.0417(9) -0.0042(7) 0.0143(7) 0.0118(7)
C30 0.0189(17) 0.0393(16) 0.020(3) -0.011(2) -0.002(2) 0.0035(12)
O6 0.0530(12) 0.0262(10) 0.0720(15) -0.0187(9) -0.0072(10) 0.0009(8)
O5 0.0343(10) 0.0375(12) 0.0310(9) -0.0074(7) -0.0110(7) 0.0066(8)
O7 0.0210(12) 0.063(2) 0.0396(9) 0.0035(16) 0.0082(9) 0.0070(13)
F4 0.0270(12) 0.0659(18) 0.0457(17) -0.0116(17) 0.0170(11) -0.0097(12)
F5 0.0357(13) 0.125(3) 0.0413(17) -0.0406(16) -0.0212(11) 0.0388(19)
F6 0.0388(9) 0.0354(9) 0.0595(13) 0.0063(8) 0.0030(8) 0.0158(7)
S2 0.0176(2) 0.0252(5) 0.0275(3) -0.0067(4) -0.0027(2) 0.0038(4)
C30A 0.0189(17) 0.0393(16) 0.020(3) -0.011(2) -0.002(2) 0.0035(12)
F5A 0.011(4) 0.072(9) 0.037(7) -0.020(5) -0.010(4) -0.002(5)
F6A 0.041(5) 0.048(6) 0.061(7) 0.030(5) -0.014(4) 0.002(4)
S2A 0.0176(2) 0.0252(5) 0.0275(3) -0.0067(4) -0.0027(2) 0.0038(4)
O5A 0.044(6) 0.060(8) 0.049(6) 0.045(6) 0.003(5) 0.013(5)
O6A 0.048(6) 0.052(8) 0.099(10) -0.045(7) -0.032(6) 0.000(5)
O7A 0.0210(12) 0.063(2) 0.0396(9) 0.0035(16) 0.0082(9) 0.0070(13)
F4A 0.023(7) 0.113(15) 0.060(8) 0.056(8) 0.034(5) 0.044(8)

loop_
_atom_type_symbol
_atom_type_description
_atom_type_scat_dispersion_real
_atom_type_scat_dispersion_imag
_atom_type_scat_source
C C 0.0033 0.0016 'International Tables Vol C Tables 4.2.6.8 and 6.1.1.4'
H H 0.0000 0.0000 'International Tables Vol C Tables 4.2.6.8 and 6.1.1.4'
N N 0.0061 0.0033 'International Tables Vol C Tables 4.2.6.8 and 6.1.1.4'
O O 0.0106 0.0060 'International Tables Vol C Tables 4.2.6.8 and 6.1.1.4'
F F 0.0171 0.0103 'International Tables Vol C Tables 4.2.6.8 and 6.1.1.4'
S S 0.1246 0.1234 'International Tables Vol C Tables 4.2.6.8 and 6.1.1.4'
Co Co 0.3494 0.9721 'International Tables Vol C Tables 4.2.6.8 and 6.1.1.4'

loop_
_geom_angle_atom_site_label_1
_geom_angle_atom_site_label_2
_geom_angle_atom_site_label_3
_geom_angle
C3 C4 C5 119.95(15)
C3 C4 H015 120.0
C5 C4 H015 120.0
N1 C5 C4 120.75(14)
N1 C5 C6 117.31(13)
C4 C5 C6 121.94(14)
N4 C15 C16 122.46(15)
N4 C15 H020 118.8
C16 C15 H020 118.8
N6 C24 C25 121.30(15)
N6 C24 C22 117.15(13)
C25 C24 C22 121.54(14)
N3 C13 C14 119.27(14)
N3 C13 C6 118.88(13)
C14 C13 C6 121.82(14)
N2 C12 C11 123.19(16)
N2 C12 H023 118.4
C11 C12 H023 118.4
N1 C1 C2 123.46(15)
N1 C1 H024 118.3
C2 C1 H024 118.3
N6 C28 C27 123.30(16)
N6 C28 H025 118.4
C27 C28 H025 118.4
C3 C2 C1 118.14(15)
C3 C2 H026 120.9
C1 C2 H026 120.9
C6 C7 H02A 109.5
C6 C7 H02B 109.5
H02A C7 H02B 109.5
C6 C7 H02C 109.5
H02A C7 H02C 109.5
H02B C7 H02C 109.5
N5 C21 C20 120.66(14)
N5 C21 C22 117.23(13)
C20 C21 C22 121.98(14)
C19 C18 C17 118.15(15)
C19 C18 H030 120.9
C17 C18 H030 120.9
N2 C8 C9 121.27(15)
N2 C8 C6 116.62(13)
C9 C8 C6 122.10(14)
C16 C22 C23 109.25(13)
C16 C22 C24 108.53(12)
C23 C22 C24 109.93(13)
C16 C22 C21 111.71(12)
C23 C22 C21 109.58(13)
C24 C22 C21 107.82(12)
N3 C16 C15 118.78(14)
N3 C16 C22 119.08(13)
C15 C16 C22 122.13(14)
C11 C10 C9 119.06(16)
C11 C10 H034 120.5
C9 C10 H034 120.5
N5 C17 C18 123.23(15)
N5 C17 H035 118.4
C18 C17 H035 118.4
C2 C3 C4 119.11(15)
C2 C3 H036 120.4
C4 C3 H036 120.4
N4 C14 C13 122.26(15)
N4 C14 H038 118.9
C13 C14 H038 118.9
C13 C6 C7 109.62(13)
C13 C6 C5 110.13(12)
C7 C6 C5 109.32(13)
C13 C6 C8 108.53(12)
C7 C6 C8 109.72(13)
C5 C6 C8 109.51(12)
C10 C11 C12 118.48(16)
C10 C11 H040 120.8
C12 C11 H040 120.8
C22 C23 H04A 109.5
C22 C23 H04B 109.5
H04A C23 H04B 109.5
C22 C23 H04C 109.5
H04A C23 H04C 109.5
H04B C23 H04C 109.5
C26 C27 C28 118.36(16)
C26 C27 H042 120.8
C28 C27 H042 120.8
F1 C29 F3 107.61(15)
F1 C29 F2 106.96(16)
F3 C29 F2 107.47(16)
F1 C29 S1 111.86(13)
F3 C29 S1 111.42(13)
F2 C29 S1 111.28(13)
C27 C26 C25 119.29(16)
C27 C26 H044 120.4
C25 C26 H044 120.4
O8 C32 C31 121.05(19)
O8 C32 C33 120.8(2)
C31 C32 C33 118.14(19)
C26 C25 C24 119.42(16)
C26 C25 H046 120.3
C24 C25 H046 120.3
C18 C19 C20 119.21(15)
C18 C19 H048 120.4
C20 C19 H048 120.4
C19 C20 C21 119.87(15)
C19 C20 H050 120.1
C21 C20 H050 120.1
C8 C9 C10 119.49(16)
C8 C9 H051 120.3
C10 C9 H051 120.3
C32 C33 H05A 109.5
C32 C33 H05B 109.5
H05A C33 H05B 109.5
C32 C33 H05C 109.5
H05A C33 H05C 109.5
H05B C33 H05C 109.5
C32 C31 H05D 109.5
C32 C31 H05E 109.5
H05D C31 H05E 109.5
C32 C31 H05F 109.5
H05D C31 H05F 109.5
H05E C31 H05F 109.5
C12 N2 C8 118.37(14)
C12 N2 Co1 120.69(11)
C8 N2 Co1 119.85(10)
C1 N1 C5 118.60(14)
C1 N1 Co1 120.44(11)
C5 N1 Co1 120.63(10)
C16 N3 C13 119.80(13)
C16 N3 Co1 120.00(10)
C13 N3 Co1 119.78(10)
C15 N4 C14 117.38(14)
C17 N5 C21 118.78(14)
C17 N5 Co1 120.68(11)
C21 N5 Co1 120.33(10)
C28 N6 C24 118.32(14)
C28 N6 Co1 121.21(11)
C24 N6 Co1 120.37(10)
O3 S1 O2 115.16(8)
O3 S1 O4 115.06(8)
O2 S1 O4 115.47(8)
O3 S1 C29 102.98(9)
O2 S1 C29 102.55(9)
O4 S1 C29 102.92(8)
O9 C35 C36 122.3(2)
O9 C35 C34 120.0(2)
C36 C35 C34 117.7(2)
C35 C34 H07A 109.5
C35 C34 H07B 109.5
H07A C34 H07B 109.5
C35 C34 H07C 109.5
H07A C34 H07C 109.5
H07B C34 H07C 109.5
C35 C36 H07D 109.5
C35 C36 H07E 109.5
H07D C36 H07E 109.5
C35 C36 H07F 109.5
H07D C36 H07F 109.5
H07E C36 H07F 109.5
O1 Co1 N3 178.80(5)
O1 Co1 N5 91.71(5)
N3 Co1 N5 87.87(5)
O1 Co1 N1 93.72(5)
N3 Co1 N1 86.67(5)
N5 Co1 N1 174.38(5)
O1 Co1 N2 93.69(5)
N3 Co1 N2 85.24(5)
N5 Co1 N2 96.58(5)
N1 Co1 N2 81.65(5)
O1 Co1 N6 95.61(5)
N3 Co1 N6 85.43(5)
N5 Co1 N6 80.40(5)
N1 Co1 N6 100.47(5)
N2 Co1 N6 170.29(5)
Co1 O1 H1A 122.6(16)
Co1 O1 H1B 121.9(17)
H1A O1 H1B 110(2)
H11A O11 H11B 116.03(18)
H10A O10 H10B 109(3)
F6 C30 F4 107.1(5)
F6 C30 F5 107.3(6)
F4 C30 F5 108.2(6)
F6 C30 S2 111.8(5)
F4 C30 S2 112.5(5)
F5 C30 S2 109.7(5)
O6 S2 O5 115.51(14)
O6 S2 O7 114.16(18)
O5 S2 O7 115.65(18)
O6 S2 C30 103.5(3)
O5 S2 C30 102.57(18)
O7 S2 C30 102.9(3)
F5A C30A F4A 102(4)
F5A C30A F6A 113(3)
F4A C30A F6A 108(4)
F5A C30A S2A 112(4)
F4A C30A S2A 108(3)
F6A C30A S2A 114(4)
O7A S2A O5A 117.0(11)
O7A S2A O6A 111.9(11)
O5A S2A O6A 115.2(9)
O7A S2A C30A 100.2(17)
O5A S2A C30A 105.4(19)
O6A S2A C30A 105.0(17)

loop_
_geom_bond_atom_site_label_1
_geom_bond_atom_site_label_2
_geom_bond_distance
C4 C3 1.386(2)
C4 C5 1.391(2)
C4 H015 0.9500
C5 N1 1.352(2)
C5 C6 1.547(2)
C15 N4 1.330(2)
C15 C16 1.400(2)
C15 H020 0.9500
C24 N6 1.350(2)
C24 C25 1.393(2)
C24 C22 1.549(2)
C13 N3 1.346(2)
C13 C14 1.391(2)
C13 C6 1.535(2)
C12 N2 1.345(2)
C12 C11 1.382(2)
C12 H023 0.9500
C1 N1 1.343(2)
C1 C2 1.381(2)
C1 H024 0.9500
C28 N6 1.345(2)
C28 C27 1.382(2)
C28 H025 0.9500
C2 C3 1.380(2)
C2 H026 0.9500
C7 C6 1.540(2)
C7 H02A 0.9800
C7 H02B 0.9800
C7 H02C 0.9800
C21 N5 1.350(2)
C21 C20 1.390(2)
C21 C22 1.550(2)
C18 C19 1.379(2)
C18 C17 1.381(2)
C18 H030 0.9500
C8 N2 1.351(2)
C8 C9 1.388(2)
C8 C6 1.551(2)
C22 C16 1.539(2)
C22 C23 1.539(2)
C16 N3 1.342(2)
C10 C11 1.376(3)
C10 C9 1.392(3)
C10 H034 0.9500
C17 N5 1.346(2)
C17 H035 0.9500
C3 H036 0.9500
C14 N4 1.332(2)
C14 H038 0.9500
C11 H040 0.9500
C23 H04A 0.9800
C23 H04B 0.9800
C23 H04C 0.9800
C27 C26 1.376(3)
C27 H042 0.9500
C29 F1 1.331(2)
C29 F3 1.332(2)
C29 F2 1.338(2)
C29 S1 1.825(2)
C26 C25 1.387(3)
C26 H044 0.9500
C32 O8 1.219(2)
C32 C31 1.491(3)
C32 C33 1.494(3)
C25 H046 0.9500
C19 C20 1.389(2)
C19 H048 0.9500
C20 H050 0.9500
C9 H051 0.9500
C33 H05A 0.9800
C33 H05B 0.9800
C33 H05C 0.9800
C31 H05D 0.9800
C31 H05E 0.9800
C31 H05F 0.9800
N2 Co1 2.1515(13)
N1 Co1 2.1320(13)
N3 Co1 2.1050(13)
N5 Co1 2.1240(13)
N6 Co1 2.1583(13)
O2 S1 1.4423(13)
O4 S1 1.4428(13)
O3 S1 1.4402(13)
O9 C35 1.215(2)
C35 C36 1.488(3)
C35 C34 1.490(3)
C34 H07A 0.9800
C34 H07B 0.9800
C34 H07C 0.9800
C36 H07D 0.9800
C36 H07E 0.9800
C36 H07F 0.9800
Co1 O1 2.0342(12)
O1 H1A 0.829(16)
O1 H1B 0.838(17)
O11 H11A 1.026(2)
O11 H11B 0.9617(18)
O10 H10A 0.824(16)
O10 H10B 0.871(19)
C30 F6 1.316(9)
C30 F4 1.338(9)
C30 F5 1.352(6)
C30 S2 1.824(8)
O6 S2 1.429(2)
O5 S2 1.4392(19)
O7 S2 1.445(3)
C30A F5A 1.20(5)
C30A F4A 1.27(5)
C30A F6A 1.28(6)
C30A S2A 1.84(5)
S2A O7A 1.39(2)
S2A O5A 1.418(11)
S2A O6A 1.445(11)
